data_1546964
loop_
_publ_author_name
'Feng, Tao'
'Li, Xue-Mei'
'He, Jun'
'Ai, Hong-Lian'
'Chen, He-Ping'
'Li, Xiao-Nian'
'Li, Zheng-Hui'
'Liu, Ji-Kai'

_publ_section_title
;
 Nicotabin A, a Sesquiterpenoid Derivative from Nicotiana tabacum.
;
_journal_issue 19
_journal_name_full 'Organic letters'
_journal_page_first 5201
_journal_page_last 5203
_journal_paper_doi 10.1021/acs.orglett.7b02559
_journal_volume 19
_journal_year 2017
_chemical_absolute_configuration ad
_chemical_formula_moiety 'C21 H28 O7'
_chemical_formula_sum 'C21 H28 O7'
_chemical_formula_weight 392.43
_space_group_crystal_system monoclinic
_space_group_IT_number 4
_space_group_name_Hall 'P 2yb'
_space_group_name_H-M_alt 'P 1 21 1'
_symmetry_space_group_name_Hall 'P 2yb'
_symmetry_space_group_name_H-M 'P 1 21 1'
_atom_sites_solution_hydrogens mixed
_atom_sites_solution_primary direct
_atom_sites_solution_secondary difmap
_audit_creation_method SHELXL-2014/7
_cell_angle_alpha 90
_cell_angle_beta 93.1980(10)
_cell_angle_gamma 90
_cell_formula_units_Z 2
_cell_length_a 6.70380(10)
_cell_length_b 8.3662(2)
_cell_length_c 16.9526(3)
_cell_measurement_reflns_used 9942
_cell_measurement_temperature 100(2)
_cell_measurement_theta_max 70.38
_cell_measurement_theta_min 2.61
_cell_volume 949.31(3)
_computing_cell_refinement 'Bruker SAINT'
_computing_data_collection 'Bruker APEX2'
_computing_data_reduction 'Bruker SAINT'
_computing_molecular_graphics 'Bruker SHELXTL'
_computing_publication_material 'Bruker SHELXTL'
_computing_structure_refinement 'SHELXL-2014 (Sheldrick 2014)'
_computing_structure_solution 'SHELXS-97 (Sheldrick 2008)'
_diffrn_ambient_temperature 100(2)
_diffrn_measured_fraction_theta_full 0.926
_diffrn_measured_fraction_theta_max 0.910
_diffrn_measurement_device_type 'Bruker APEX-II CCD'
_diffrn_measurement_method '\f and \w scans'
_diffrn_radiation_type CuK\a
_diffrn_radiation_wavelength 1.54178
_diffrn_reflns_av_R_equivalents 0.0389
_diffrn_reflns_av_unetI/netI 0.0412
_diffrn_reflns_Laue_measured_fraction_full 0.926
_diffrn_reflns_Laue_measured_fraction_max 0.910
_diffrn_reflns_limit_h_max 6
_diffrn_reflns_limit_h_min -7
_diffrn_reflns_limit_k_max 10
_diffrn_reflns_limit_k_min -10
_diffrn_reflns_limit_l_max 20
_diffrn_reflns_limit_l_min -20
_diffrn_reflns_number 8613
_diffrn_reflns_point_group_measured_fraction_full 0.905
_diffrn_reflns_point_group_measured_fraction_max 0.880
_diffrn_reflns_theta_full 67.679
_diffrn_reflns_theta_max 70.378
_diffrn_reflns_theta_min 2.610
_diffrn_source 'fine-focus sealed tube'
_exptl_absorpt_coefficient_mu 0.850
_exptl_absorpt_correction_type multi-scan
_exptl_absorpt_process_details sadabs
_exptl_crystal_colour colourless
_exptl_crystal_density_diffrn 1.373
_exptl_crystal_description prism
_exptl_crystal_F_000 420
_exptl_crystal_size_max 1.000
_exptl_crystal_size_mid 0.380
_exptl_crystal_size_min 0.150
_exptl_transmission_factor_max 0.7533
_exptl_transmission_factor_min 0.4746
_refine_diff_density_max 0.462
_refine_diff_density_min -0.458
_refine_diff_density_rms 0.104
_refine_ls_abs_structure_details
;
 Flack x determined using 1382 quotients [(I+)-(I-)]/[(I+)+(I-)]
 (Parsons, Flack and Wagner, Acta Cryst. B69 (2013) 249-259).
;
_refine_ls_abs_structure_Flack 0.05(5)
_refine_ls_extinction_coef 0.018(3)
_refine_ls_extinction_expression Fc^*^=kFc[1+0.001xFc^2^\l^3^/sin(2\q)]^-1/4^
_refine_ls_extinction_method 'SHELXL-2014/7 (Sheldrick 2014'
_refine_ls_goodness_of_fit_ref 1.107
_refine_ls_hydrogen_treatment mixed
_refine_ls_matrix_type full
_refine_ls_number_parameters 266
_refine_ls_number_reflns 3175
_refine_ls_number_restraints 1
_refine_ls_restrained_S_all 1.107
_refine_ls_R_factor_all 0.0543
_refine_ls_R_factor_gt 0.0541
_refine_ls_shift/su_max 0.001
_refine_ls_shift/su_mean 0.000
_refine_ls_structure_factor_coef Fsqd
_refine_ls_weighting_details 'w=1/[\s^2^(Fo^2^)+(0.1301P)^2^+0.4827P] where P=(Fo^2^+2Fc^2^)/3'
_refine_ls_weighting_scheme calc
_refine_ls_wR_factor_gt 0.1709
_refine_ls_wR_factor_ref 0.1714
_reflns_Friedel_coverage 0.801
_reflns_Friedel_fraction_full 0.880
_reflns_Friedel_fraction_max 0.845
_reflns_number_gt 3152
_reflns_number_total 3175
_reflns_threshold_expression 'I > 2\s(I)'
_cod_data_source_file ol7b02559_si_002.cif
_cod_data_source_block cu_lft25_0m
_cod_depositor_comments 'Adding full bibliography for 1546964.cif.'
_cod_database_code 1546964
_shelx_shelxl_version_number 2014/7
_shelx_space_group_comment
;
The symmetry employed for this shelxl refinement is uniquely defined
by the following loop, which should always be used as a source of
symmetry information in preference to the above space-group names.
They are only intended as comments.
;
_shelx_estimated_absorpt_t_min 0.484
_shelx_estimated_absorpt_t_max 0.883

loop_
_space_group_symop_operation_xyz
'x, y, z'
'-x, y+1/2, -z'

loop_
_atom_site_label
_atom_site_type_symbol
_atom_site_fract_x
_atom_site_fract_y
_atom_site_fract_z
_atom_site_U_iso_or_equiv
_atom_site_adp_type
_atom_site_occupancy
_atom_site_site_symmetry_order
_atom_site_calc_flag
_atom_site_refinement_flags_posn
_atom_site_refinement_flags_adp
O1 O 0.1514(4) 0.4897(3) 0.24915(16) 0.0129(6) Uani 1 1 d . .
O2 O 0.1070(5) 0.2734(3) 0.16610(17) 0.0136(7) Uani 1 1 d . .
O3 O 0.0642(4) -0.0404(4) 0.0930(2) 0.0181(7) Uani 1 1 d . .
H2 H 0.116(9) -0.120(9) 0.112(3) 0.027 Uiso 1 1 d . U
O4 O 0.5874(4) 0.4110(4) 0.14995(17) 0.0155(7) Uani 1 1 d . .
O5 O 0.6294(4) 0.2416(4) 0.05228(18) 0.0171(7) Uani 1 1 d . .
O6 O 0.2959(5) 0.3987(4) -0.01798(17) 0.0148(7) Uani 1 1 d . .
H3 H 0.176(9) 0.421(8) -0.046(3) 0.022 Uiso 1 1 d . U
O7 O 0.1896(4) 0.6452(4) 0.07854(18) 0.0137(6) Uani 1 1 d . .
H4 H 0.254(9) 0.668(8) 0.038(4) 0.021 Uiso 1 1 d . U
C1 C 0.1358(8) 1.1759(6) 0.3665(3) 0.0260(11) Uani 1 1 d . .
H16 H 0.0212 1.2466 0.3728 0.039 Uiso 1 1 calc R U
H15 H 0.1377 1.1415 0.3113 0.039 Uiso 1 1 calc R U
H1 H 0.2596 1.2335 0.3813 0.039 Uiso 1 1 calc R U
C2 C 0.1189(7) 1.0334(5) 0.4183(3) 0.0163(9) Uani 1 1 d . .
C3 C 0.2675(6) 0.8996(5) 0.4106(2) 0.0150(9) Uani 1 1 d . .
H10 H 0.2404 0.8176 0.4516 0.018 Uiso 1 1 calc R U
C4 C 0.2608(6) 0.8144(5) 0.3301(3) 0.0170(9) Uani 1 1 d . .
H19 H 0.2353 0.8925 0.2868 0.020 Uiso 1 1 calc R U
H9 H 0.1531 0.7334 0.3271 0.020 Uiso 1 1 calc R U
C5 C 0.4694(6) 0.7324(5) 0.3227(3) 0.0148(9) Uani 1 1 d . .
C6 C 0.4599(6) 0.5476(5) 0.3296(3) 0.0154(9) Uani 1 1 d . .
H5 H 0.3772 0.5215 0.3751 0.018 Uiso 1 1 calc R U
C7 C 0.3642(6) 0.4663(5) 0.2568(3) 0.0146(9) Uani 1 1 d . .
H24 H 0.3908 0.3490 0.2613 0.017 Uiso 1 1 calc R U
C8 C 0.0941(6) 0.4433(5) 0.1717(2) 0.0129(9) Uani 1 1 d . .
H25 H -0.0424 0.4831 0.1550 0.016 Uiso 1 1 calc R U
C9 C 0.1512(6) 0.2358(5) 0.0870(2) 0.0124(9) Uani 1 1 d . .
H26 H 0.0261 0.2463 0.0524 0.015 Uiso 1 1 calc R U
C10 C 0.2266(7) 0.0662(5) 0.0816(3) 0.0174(9) Uani 1 1 d . .
H27 H 0.2805 0.0476 0.0292 0.021 Uiso 1 1 calc R U
H28 H 0.3351 0.0474 0.1226 0.021 Uiso 1 1 calc R U
C11 C 0.4390(6) 0.5246(5) 0.1776(2) 0.0121(9) Uani 1 1 d . .
C12 C 0.5207(6) 0.3291(5) 0.0868(2) 0.0128(9) Uani 1 1 d . .
C13 C 0.3006(6) 0.3661(5) 0.0635(2) 0.0125(8) Uani 1 1 d . .
C14 C 0.2526(6) 0.5067(5) 0.1182(2) 0.0119(9) Uani 1 1 d . .
C15 C 0.5323(6) 0.6866(5) 0.1800(3) 0.0151(9) Uani 1 1 d . .
H23 H 0.5809 0.7267 0.1322 0.018 Uiso 1 1 calc R U
C16 C 0.5527(6) 0.7790(5) 0.2435(3) 0.0142(9) Uani 1 1 d . .
C17 C 0.6661(6) 0.4708(6) 0.3458(3) 0.0208(10) Uani 1 1 d . .
H6 H 0.6509 0.3548 0.3508 0.031 Uiso 1 1 calc R U
H7 H 0.7282 0.5140 0.3949 0.031 Uiso 1 1 calc R U
H8 H 0.7508 0.4945 0.3019 0.031 Uiso 1 1 calc R U
C18 C 0.4887(6) 0.9485(5) 0.4225(3) 0.0176(9) Uani 1 1 d . .
H14 H 0.5191 1.0420 0.3895 0.021 Uiso 1 1 calc R U
H11 H 0.5248 0.9734 0.4786 0.021 Uiso 1 1 calc R U
C19 C 0.5964(6) 0.7993(5) 0.3957(3) 0.0174(10) Uani 1 1 d . .
H12 H 0.6061 0.7190 0.4387 0.021 Uiso 1 1 calc R U
H13 H 0.7331 0.8264 0.3808 0.021 Uiso 1 1 calc R U
C20 C -0.0193(7) 1.0240(6) 0.4716(3) 0.0213(10) Uani 1 1 d . .
H17 H -0.1105 1.1097 0.4773 0.026 Uiso 1 1 calc R U
H18 H -0.0268 0.9317 0.5039 0.026 Uiso 1 1 calc R U
C21 C 0.6489(7) 0.9411(5) 0.2366(3) 0.0204(10) Uani 1 1 d . .
H20 H 0.6830 0.9589 0.1818 0.031 Uiso 1 1 calc R U
H22 H 0.7707 0.9457 0.2713 0.031 Uiso 1 1 calc R U
H21 H 0.5556 1.0240 0.2521 0.031 Uiso 1 1 calc R U

loop_
_atom_site_aniso_label
_atom_site_aniso_U_11
_atom_site_aniso_U_22
_atom_site_aniso_U_33
_atom_site_aniso_U_23
_atom_site_aniso_U_13
_atom_site_aniso_U_12
O1 0.0061(14) 0.0135(14) 0.0192(14) -0.0015(11) 0.0022(10) -0.0020(10)
O2 0.0155(16) 0.0097(14) 0.0159(14) -0.0013(11) 0.0026(11) -0.0031(10)
O3 0.0104(15) 0.0072(14) 0.0366(18) 0.0018(13) 0.0015(12) -0.0002(11)
O4 0.0080(15) 0.0132(14) 0.0252(15) -0.0045(12) 0.0013(11) 0.0008(11)
O5 0.0123(16) 0.0153(15) 0.0244(15) -0.0030(13) 0.0070(12) 0.0029(11)
O6 0.0130(15) 0.0140(15) 0.0173(14) 0.0007(12) 0.0020(11) -0.0006(11)
O7 0.0137(16) 0.0099(13) 0.0176(15) 0.0020(11) 0.0013(12) 0.0015(11)
C1 0.029(3) 0.016(2) 0.034(3) 0.0025(19) 0.011(2) 0.0048(18)
C2 0.012(2) 0.013(2) 0.023(2) -0.0026(17) 0.0012(16) -0.0021(16)
C3 0.014(2) 0.013(2) 0.0187(19) 0.0007(17) 0.0027(15) -0.0014(16)
C4 0.012(2) 0.013(2) 0.026(2) -0.0049(17) 0.0020(16) 0.0013(15)
C5 0.010(2) 0.011(2) 0.024(2) 0.0002(17) 0.0016(16) -0.0018(15)
C6 0.010(2) 0.012(2) 0.024(2) 0.0008(16) 0.0000(16) 0.0009(15)
C7 0.006(2) 0.0091(18) 0.029(2) -0.0022(17) 0.0004(16) 0.0021(14)
C8 0.0082(19) 0.0080(19) 0.023(2) -0.0035(15) 0.0011(15) -0.0010(14)
C9 0.006(2) 0.0095(19) 0.022(2) -0.0023(16) 0.0027(15) 0.0000(14)
C10 0.011(2) 0.009(2) 0.032(2) -0.0015(17) 0.0027(17) -0.0002(15)
C11 0.003(2) 0.0112(18) 0.022(2) -0.0001(16) 0.0040(15) 0.0015(14)
C12 0.009(2) 0.0084(19) 0.021(2) 0.0034(15) 0.0016(16) -0.0024(14)
C13 0.008(2) 0.0080(18) 0.022(2) 0.0017(16) 0.0003(15) -0.0005(14)
C14 0.006(2) 0.0085(18) 0.022(2) -0.0005(15) 0.0035(15) -0.0005(13)
C15 0.008(2) 0.014(2) 0.025(2) -0.0013(16) 0.0051(16) -0.0006(15)
C16 0.006(2) 0.015(2) 0.021(2) -0.0020(16) 0.0010(15) -0.0001(15)
C17 0.014(2) 0.018(2) 0.029(2) -0.0050(19) -0.0057(17) 0.0044(18)
C18 0.015(2) 0.017(2) 0.021(2) -0.0049(16) 0.0014(16) -0.0017(16)
C19 0.011(2) 0.021(2) 0.021(2) -0.0012(17) 0.0027(16) 0.0005(17)
C20 0.016(2) 0.022(2) 0.026(2) -0.0067(19) 0.0024(17) -0.0008(17)
C21 0.020(2) 0.016(2) 0.025(2) -0.0018(17) 0.0016(17) -0.0082(17)

loop_
_atom_type_symbol
_atom_type_description
_atom_type_scat_dispersion_real
_atom_type_scat_dispersion_imag
_atom_type_scat_source
C C 0.0181 0.0091 'International Tables Vol C Tables 4.2.6.8 and 6.1.1.4'
H H 0.0000 0.0000 'International Tables Vol C Tables 4.2.6.8 and 6.1.1.4'
O O 0.0492 0.0322 'International Tables Vol C Tables 4.2.6.8 and 6.1.1.4'

loop_
_geom_angle_atom_site_label_1
_geom_angle_atom_site_label_2
_geom_angle_atom_site_label_3
_geom_angle
C8 O1 C7 105.4(3)
C9 O2 C8 107.4(3)
C10 O3 H2 105(4)
C12 O4 C11 112.8(3)
C13 O6 H3 121(3)
C14 O7 H4 115(4)
C2 C1 H16 109.5
C2 C1 H15 109.5
H16 C1 H15 109.5
C2 C1 H1 109.5
H16 C1 H1 109.5
H15 C1 H1 109.5
C20 C2 C1 121.7(4)
C20 C2 C3 120.2(4)
C1 C2 C3 118.1(4)
C2 C3 C4 115.7(3)
C2 C3 C18 115.3(4)
C4 C3 C18 102.6(3)
C2 C3 H10 107.6
C4 C3 H10 107.6
C18 C3 H10 107.6
C3 C4 C5 107.0(3)
C3 C4 H19 110.3
C5 C4 H19 110.3
C3 C4 H9 110.3
C5 C4 H9 110.3
H19 C4 H9 108.6
C16 C5 C6 109.7(4)
C16 C5 C19 113.1(4)
C6 C5 C19 108.6(3)
C16 C5 C4 109.2(3)
C6 C5 C4 112.9(4)
C19 C5 C4 103.2(3)
C7 C6 C17 107.0(3)
C7 C6 C5 113.7(4)
C17 C6 C5 113.0(4)
C7 C6 H5 107.6
C17 C6 H5 107.6
C5 C6 H5 107.6
O1 C7 C6 112.6(3)
O1 C7 C11 104.4(3)
C6 C7 C11 115.0(4)
O1 C7 H24 108.2
C6 C7 H24 108.2
C11 C7 H24 108.2
O1 C8 O2 108.9(3)
O1 C8 C14 107.2(3)
O2 C8 C14 105.0(3)
O1 C8 H25 111.8
O2 C8 H25 111.8
C14 C8 H25 111.8
O2 C9 C10 110.6(4)
O2 C9 C13 105.0(3)
C10 C9 C13 115.0(3)
O2 C9 H26 108.7
C10 C9 H26 108.7
C13 C9 H26 108.7
O3 C10 C9 108.5(3)
O3 C10 H27 110.0
C9 C10 H27 110.0
O3 C10 H28 110.0
C9 C10 H28 110.0
H27 C10 H28 108.4
O4 C11 C15 107.8(3)
O4 C11 C7 109.4(3)
C15 C11 C7 114.9(3)
O4 C11 C14 105.2(3)
C15 C11 C14 115.0(3)
C7 C11 C14 104.1(3)
O5 C12 O4 121.3(4)
O5 C12 C13 126.4(4)
O4 C12 C13 112.3(3)
O6 C13 C12 105.1(3)
O6 C13 C14 116.6(3)
C12 C13 C14 103.2(3)
O6 C13 C9 114.2(3)
C12 C13 C9 114.7(3)
C14 C13 C9 102.9(3)
O7 C14 C8 111.9(3)
O7 C14 C13 114.3(3)
C8 C14 C13 105.5(3)
O7 C14 C11 116.1(3)
C8 C14 C11 101.9(3)
C13 C14 C11 105.9(3)
C16 C15 C11 125.1(4)
C16 C15 H23 117.4
C11 C15 H23 117.4
C15 C16 C21 119.1(4)
C15 C16 C5 122.4(4)
C21 C16 C5 118.4(4)
C6 C17 H6 109.5
C6 C17 H7 109.5
H6 C17 H7 109.5
C6 C17 H8 109.5
H6 C17 H8 109.5
H7 C17 H8 109.5
C19 C18 C3 102.3(3)
C19 C18 H14 111.3
C3 C18 H14 111.3
C19 C18 H11 111.3
C3 C18 H11 111.3
H14 C18 H11 109.2
C18 C19 C5 106.4(3)
C18 C19 H12 110.5
C5 C19 H12 110.5
C18 C19 H13 110.5
C5 C19 H13 110.5
H12 C19 H13 108.6
C2 C20 H17 120.0
C2 C20 H18 120.0
H17 C20 H18 120.0
C16 C21 H20 109.5
C16 C21 H22 109.5
H20 C21 H22 109.5
C16 C21 H21 109.5
H20 C21 H21 109.5
H22 C21 H21 109.5

loop_
_geom_bond_atom_site_label_1
_geom_bond_atom_site_label_2
_geom_bond_distance
O1 C8 1.402(5)
O1 C7 1.439(5)
O2 C9 1.424(5)
O2 C8 1.427(5)
O3 C10 1.429(5)
O3 H2 0.81(7)
O4 C12 1.326(5)
O4 C11 1.472(5)
O5 C12 1.207(5)
O6 C13 1.407(5)
O6 H3 0.93(6)
O7 C14 1.394(5)
O7 H4 0.86(6)
C1 C2 1.489(7)
C1 H16 0.9800
C1 H15 0.9800
C1 H1 0.9800
C2 C20 1.332(7)
C2 C3 1.509(6)
C3 C4 1.538(6)
C3 C18 1.541(6)
C3 H10 1.0000
C4 C5 1.569(6)
C4 H19 0.9900
C4 H9 0.9900
C5 C16 1.534(6)
C5 C6 1.552(5)
C5 C19 1.567(5)
C6 C7 1.519(6)
C6 C17 1.535(5)
C6 H5 1.0000
C7 C11 1.538(6)
C7 H24 1.0000
C8 C14 1.530(6)
C8 H25 1.0000
C9 C10 1.510(6)
C9 C13 1.547(6)
C9 H26 1.0000
C10 H27 0.9900
C10 H28 0.9900
C11 C15 1.492(6)
C11 C14 1.569(5)
C12 C13 1.538(5)
C13 C14 1.543(6)
C15 C16 1.326(6)
C15 H23 0.9500
C16 C21 1.509(6)
C17 H6 0.9800
C17 H7 0.9800
C17 H8 0.9800
C18 C19 1.524(6)
C18 H14 0.9900
C18 H11 0.9900
C19 H12 0.9900
C19 H13 0.9900
C20 H17 0.9500
C20 H18 0.9500
C21 H20 0.9800
C21 H22 0.9800
C21 H21 0.9800

loop_
_geom_hbond_atom_site_label_D
_geom_hbond_atom_site_label_H
_geom_hbond_atom_site_label_A
_geom_hbond_distance_DH
_geom_hbond_distance_HA
_geom_hbond_distance_DA
_geom_hbond_angle_DHA
_geom_hbond_site_symmetry_A
C15 H23 O6 0.95 2.59 3.517(6) 166.8 2_655
C8 H25 O4 1.00 2.55 3.407(5) 143.5 1_455
O7 H4 O5 0.86(6) 1.85(7) 2.710(4) 172(6) 2_655
O6 H3 O3 0.93(6) 1.79(6) 2.713(4) 175(5) 2
O3 H2 O7 0.81(7) 2.11(7) 2.776(4) 139(5) 1_545
C15 H23 O6 0.95 2.59 3.517(6) 166.8 2_655
C8 H25 O4 1.00 2.55 3.407(5) 143.5 1_455
O7 H4 O5 0.86(6) 1.85(7) 2.710(4) 172(6) 2_655
O6 H3 O3 0.93(6) 1.79(6) 2.713(4) 175(5) 2
O3 H2 O7 0.81(7) 2.11(7) 2.776(4) 139(5) 1_545
C15 H23 O6 0.95 2.59 3.517(6) 166.8 2_655
C8 H25 O4 1.00 2.55 3.407(5) 143.5 1_455
O6 H3 O3 0.93(6) 1.79(6) 2.713(4) 175(5) 2
O3 H2 O7 0.81(7) 2.11(7) 2.776(4) 139(5) 1_545
O3 H2 O7 0.81(7) 2.11(7) 2.776(4) 139(5) 1_545
O6 H3 O3 0.93(6) 1.79(6) 2.713(4) 175(5) 2
C8 H25 O4 1.00 2.55 3.407(5) 143.5 1_455
C15 H23 O6 0.95 2.59 3.517(6) 166.8 2_655
O3 H2 O7 0.81(7) 2.11(7) 2.776(4) 139(5) 1_545
O6 H3 O3 0.93(6) 1.79(6) 2.713(4) 175(5) 2
C8 H25 O4 1.00 2.55 3.407(5) 143.5 1_455
C15 H23 O6 0.95 2.59 3.517(6) 166.8 2_655
O3 H2 O7 0.81(7) 2.11(7) 2.776(4) 139(5) 1_545
O6 H3 O3 0.93(6) 1.79(6) 2.713(4) 175(5) 2
O7 H4 O5 0.86(6) 1.85(7) 2.710(4) 172(6) 2_655
C8 H25 O4 1.00 2.55 3.407(5) 143.5 1_455
C15 H23 O6 0.95 2.59 3.517(6) 166.8 2_655
O3 H2 O7 0.81(7) 2.11(7) 2.776(4) 139(5) 1_545
O6 H3 O3 0.93(6) 1.79(6) 2.713(4) 175(5) 2
O7 H4 O5 0.86(6) 1.85(7) 2.710(4) 172(6) 2_655
C8 H25 O4 1.00 2.55 3.407(5) 143.5 1_455
C15 H23 O6 0.95 2.59 3.517(6) 166.8 2_655

loop_
_geom_torsion_atom_site_label_1
_geom_torsion_atom_site_label_2
_geom_torsion_atom_site_label_3
_geom_torsion_atom_site_label_4
_geom_torsion
C20 C2 C3 C4 118.3(4)
C1 C2 C3 C4 -63.3(5)
C20 C2 C3 C18 -122.0(4)
C1 C2 C3 C18 56.5(5)
C2 C3 C4 C5 158.2(4)
C18 C3 C4 C5 31.9(4)
C3 C4 C5 C16 -129.1(4)
C3 C4 C5 C6 108.6(4)
C3 C4 C5 C19 -8.5(4)
C16 C5 C6 C7 -48.1(5)
C19 C5 C6 C7 -172.3(3)
C4 C5 C6 C7 73.9(5)
C16 C5 C6 C17 74.1(5)
C19 C5 C6 C17 -50.0(5)
C4 C5 C6 C17 -163.8(4)
C8 O1 C7 C6 166.0(3)
C8 O1 C7 C11 40.6(4)
C17 C6 C7 O1 161.9(4)
C5 C6 C7 O1 -72.6(5)
C17 C6 C7 C11 -78.7(4)
C5 C6 C7 C11 46.7(5)
C7 O1 C8 O2 72.2(4)
C7 O1 C8 C14 -40.9(4)
C9 O2 C8 O1 -150.4(3)
C9 O2 C8 C14 -35.8(4)
C8 O2 C9 C10 163.3(3)
C8 O2 C9 C13 38.7(4)
O2 C9 C10 O3 70.2(4)
C13 C9 C10 O3 -171.1(3)
C12 O4 C11 C15 -124.2(4)
C12 O4 C11 C7 110.1(4)
C12 O4 C11 C14 -1.1(4)
O1 C7 C11 O4 -136.4(3)
C6 C7 C11 O4 99.8(4)
O1 C7 C11 C15 102.2(4)
C6 C7 C11 C15 -21.6(5)
O1 C7 C11 C14 -24.4(4)
C6 C7 C11 C14 -148.2(3)
C11 O4 C12 O5 173.2(4)
C11 O4 C12 C13 -4.4(5)
O5 C12 C13 O6 -46.8(5)
O4 C12 C13 O6 130.6(3)
O5 C12 C13 C14 -169.5(4)
O4 C12 C13 C14 7.9(4)
O5 C12 C13 C9 79.5(5)
O4 C12 C13 C9 -103.1(4)
O2 C9 C13 O6 -152.4(3)
C10 C9 C13 O6 85.8(4)
O2 C9 C13 C12 86.2(4)
C10 C9 C13 C12 -35.6(5)
O2 C9 C13 C14 -25.1(4)
C10 C9 C13 C14 -146.9(4)
O1 C8 C14 O7 -101.1(4)
O2 C8 C14 O7 143.2(3)
O1 C8 C14 C13 134.0(3)
O2 C8 C14 C13 18.3(4)
O1 C8 C14 C11 23.6(4)
O2 C8 C14 C11 -92.2(4)
O6 C13 C14 O7 6.4(5)
C12 C13 C14 O7 121.1(4)
C9 C13 C14 O7 -119.4(3)
O6 C13 C14 C8 129.8(3)
C12 C13 C14 C8 -115.6(3)
C9 C13 C14 C8 4.0(4)
O6 C13 C14 C11 -122.6(4)
C12 C13 C14 C11 -8.0(4)
C9 C13 C14 C11 111.6(3)
O4 C11 C14 O7 -122.1(4)
C15 C11 C14 O7 -3.7(5)
C7 C11 C14 O7 122.9(4)
O4 C11 C14 C8 116.1(3)
C15 C11 C14 C8 -125.5(4)
C7 C11 C14 C8 1.0(4)
O4 C11 C14 C13 5.9(4)
C15 C11 C14 C13 124.3(4)
C7 C11 C14 C13 -109.1(3)
O4 C11 C15 C16 -122.5(4)
C7 C11 C15 C16 -0.2(6)
C14 C11 C15 C16 120.6(4)
C11 C15 C16 C21 -179.5(4)
C11 C15 C16 C5 -3.7(6)
C6 C5 C16 C15 27.6(5)
C19 C5 C16 C15 149.1(4)
C4 C5 C16 C15 -96.6(4)
C6 C5 C16 C21 -156.6(4)
C19 C5 C16 C21 -35.1(5)
C4 C5 C16 C21 79.1(5)
C2 C3 C18 C19 -169.5(4)
C4 C3 C18 C19 -42.8(4)
C3 C18 C19 C5 38.4(4)
C16 C5 C19 C18 99.3(4)
C6 C5 C19 C18 -138.6(4)
C4 C5 C19 C18 -18.5(4)
